data_4025642
loop_
_publ_author_name
'Ming-Chang P. Yeh'
'Ming-Nan Lin'
'Wei-Jong Chang'
'Jia-Lun Liou'
'Ya-Fon Shih'

_publ_section_title
;
 Synthesis of cis-3-Acyl-4-alkenylpyrrolidines via Gold(I)-Catalyzed
 Cycloisomerization Reaction of
 (Z)-8-Aryl-5-tosyl-5-azaoct-2-en-7-yn-1-ols
;
_journal_name_full 'Journal of Organic Chemistry'
_journal_page_first 6031
_journal_page_last 6034
_journal_paper_doi 10.1021/jo101148e
_journal_volume 75
_journal_year 2010
_chemical_formula_moiety 'C22 H20 O1'
_chemical_formula_sum 'C22 H20 O'
_chemical_formula_weight 300.38
_chemical_name_systematic
;
?
;
_space_group_IT_number 4
_symmetry_cell_setting monoclinic
_symmetry_space_group_name_Hall 'P 2yb'
_symmetry_space_group_name_H-M 'P 1 21 1'
_atom_sites_solution_hydrogens geom
_atom_sites_solution_primary direct
_atom_sites_solution_secondary difmap
_audit_creation_method SHELXL-97
_cell_angle_alpha 90.00
_cell_angle_beta 113.239(2)
_cell_angle_gamma 90.00
_cell_formula_units_Z 4
_cell_length_a 10.6205(4)
_cell_length_b 15.0939(6)
_cell_length_c 11.2337(5)
_cell_measurement_reflns_used 12513
_cell_measurement_temperature 200(2)
_cell_measurement_theta_max 25.35
_cell_measurement_theta_min 2.037
_cell_volume 1654.71(12)
_computing_cell_refinement 'HKL Scalepack (Otwinowski & Minor 1997)'
_computing_data_collection 'Collect (Nonius BV, 1997-2000)'
_computing_data_reduction 'HKL Denzo and Scalepack'
_computing_molecular_graphics 'Ortep-3 for Windows (Farrugia, 1997)'
_computing_publication_material 'WinGX publication routines (Farrugia, 1999)'
_computing_structure_refinement 'SHELXL-97 (Sheldrick, 1997)'
_computing_structure_solution 'SHELXS-86 (Sheldrick, 1986)'
_diffrn_ambient_temperature 200(2)
_diffrn_detector_area_resol_mean 9
_diffrn_measured_fraction_theta_full 0.982
_diffrn_measured_fraction_theta_max 0.982
_diffrn_measurement_device_type KappaCCD
_diffrn_measurement_method 'CCD rotation images, thick slices'
_diffrn_radiation_monochromator graphite
_diffrn_radiation_source 'fine-focus sealed tube'
_diffrn_radiation_type MoK\a
_diffrn_radiation_wavelength 0.71073
_diffrn_reflns_av_R_equivalents 0.0826
_diffrn_reflns_av_sigmaI/netI 0.0977
_diffrn_reflns_limit_h_max 12
_diffrn_reflns_limit_h_min -11
_diffrn_reflns_limit_k_max 18
_diffrn_reflns_limit_k_min -15
_diffrn_reflns_limit_l_max 10
_diffrn_reflns_limit_l_min -13
_diffrn_reflns_number 9314
_diffrn_reflns_theta_full 25.22
_diffrn_reflns_theta_max 25.22
_diffrn_reflns_theta_min 2.09
_exptl_absorpt_coefficient_mu 0.072
_exptl_absorpt_correction_T_max 1.3607
_exptl_absorpt_correction_T_min 0.7889
_exptl_absorpt_correction_type multi-scan
_exptl_absorpt_process_details
;
?
;
_exptl_crystal_colour colorless
_exptl_crystal_density_diffrn 1.206
_exptl_crystal_density_method 'not measured'
_exptl_crystal_description prism
_exptl_crystal_F_000 640
_exptl_crystal_size_max 0.75
_exptl_crystal_size_mid 0.44
_exptl_crystal_size_min 0.3
_refine_diff_density_max 0.390
_refine_diff_density_min -0.382
_refine_diff_density_rms 0.106
_refine_ls_abs_structure_details 'Flack H D (1983), Acta Cryst. A39, 876-881'
_refine_ls_abs_structure_Flack 3(4)
_refine_ls_extinction_coef 0.040(8)
_refine_ls_extinction_expression Fc^*^=kFc[1+0.001xFc^2^\l^3^/sin(2\q)]^-1/4^
_refine_ls_extinction_method SHELXL
_refine_ls_goodness_of_fit_ref 1.001
_refine_ls_hydrogen_treatment fixed
_refine_ls_matrix_type full
_refine_ls_number_parameters 412
_refine_ls_number_reflns 5148
_refine_ls_number_restraints 3
_refine_ls_restrained_S_all 1.000
_refine_ls_R_factor_all 0.1551
_refine_ls_R_factor_gt 0.0911
_refine_ls_shift/su_max 0.001
_refine_ls_shift/su_mean 0.000
_refine_ls_structure_factor_coef Fsqd
_refine_ls_weighting_details 'calc w=1/[\s^2^(Fo^2^)+(0.1800P)^2^+0.0000P] where P=(Fo^2^+2Fc^2^)/3'
_refine_ls_weighting_scheme calc
_refine_ls_wR_factor_gt 0.2247
_refine_ls_wR_factor_ref 0.2775
_reflns_number_gt 2959
_reflns_number_total 5148
_reflns_threshold_expression >2sigma(I)
_cod_data_source_file jo101148e_si_003_6.cif
_cod_data_source_block 8060
_cod_original_sg_symbol_H-M 'P 21'
_cod_database_code 4025642

loop_
_symmetry_equiv_pos_as_xyz
'x, y, z'
'-x, y+1/2, -z'

loop_
_atom_site_label
_atom_site_type_symbol
_atom_site_fract_x
_atom_site_fract_y
_atom_site_fract_z
_atom_site_U_iso_or_equiv
_atom_site_adp_type
_atom_site_occupancy
_atom_site_symmetry_multiplicity
_atom_site_calc_flag
_atom_site_refinement_flags
_atom_site_disorder_assembly
_atom_site_disorder_group
C1 C 0.8010(6) 0.1633(4) 1.0509(6) 0.0618(15) Uani 1 1 d . . .
C2 C 0.7800(5) 0.1384(4) 0.9156(5) 0.0516(14) Uani 1 1 d . . .
C3 C 0.6461(6) 0.1132(4) 0.8223(5) 0.0505(13) Uani 1 1 d . . .
C4 C 0.5292(6) 0.1168(4) 0.8514(6) 0.0668(16) Uani 1 1 d . . .
H4 H 0.5372 0.1342 0.9335 0.080 Uiso 1 1 calc R . .
C5 C 0.4050(7) 0.0951(5) 0.7604(7) 0.0794(19) Uani 1 1 d . . .
H5 H 0.3287 0.0966 0.7815 0.095 Uiso 1 1 calc R . .
C6 C 0.3892(6) 0.0708(5) 0.6376(6) 0.0774(19) Uani 1 1 d . . .
H6 H 0.3023 0.0581 0.5759 0.093 Uiso 1 1 calc R . .
C7 C 0.4984(6) 0.0651(5) 0.6057(6) 0.0682(17) Uani 1 1 d . . .
H7 H 0.4866 0.0459 0.5233 0.082 Uiso 1 1 calc R . .
C8 C 0.6306(5) 0.0880(4) 0.6952(5) 0.0535(14) Uani 1 1 d . . .
C9 C 0.7514(6) 0.0852(4) 0.6629(5) 0.0551(14) Uani 1 1 d . . .
C10 C 0.7443(7) 0.0614(5) 0.5401(6) 0.0722(17) Uani 1 1 d . . .
H10 H 0.6604 0.0458 0.4757 0.087 Uiso 1 1 calc R . .
C11 C 0.8609(8) 0.0607(6) 0.5135(7) 0.089(2) Uani 1 1 d . . .
H11 H 0.8546 0.0446 0.4314 0.106 Uiso 1 1 calc R . .
C12 C 0.9874(7) 0.0840(5) 0.6084(7) 0.085(2) Uani 1 1 d . . .
H12 H 1.0654 0.0840 0.5899 0.101 Uiso 1 1 calc R . .
C13 C 0.9956(7) 0.1061(6) 0.7258(6) 0.0794(19) Uani 1 1 d . . .
H13 H 1.0809 0.1198 0.7896 0.095 Uiso 1 1 calc R . .
C14 C 0.8781(6) 0.1097(4) 0.7575(5) 0.0584(15) Uani 1 1 d . . .
C15 C 0.8871(6) 0.1367(4) 0.8817(5) 0.0607(15) Uani 1 1 d . . .
H15 H 0.9721 0.1541 0.9426 0.073 Uiso 1 1 calc R . .
C16 C 0.8656(7) 0.2554(4) 1.0987(5) 0.0697(18) Uani 1 1 d . B .
H16 H 0.9530 0.2586 1.0886 0.084 Uiso 1 1 calc R . .
C17 C 0.7748(10) 0.3267(6) 1.0191(7) 0.106(3) Uani 1 1 d . . .
H17A H 0.6792 0.3106 0.9935 0.127 Uiso 1 1 calc R A 1
H17B H 0.7920 0.3373 0.9417 0.127 Uiso 1 1 calc R A 1
C18 C 0.8100(18) 0.4118(11) 1.1079(15) 0.088(5) Uiso 0.50 1 d P B 1
H18A H 0.8585 0.4549 1.0777 0.105 Uiso 0.50 1 calc PR B 1
H18B H 0.7269 0.4390 1.1072 0.105 Uiso 0.50 1 calc PR B 1
C19 C 0.8961(17) 0.3813(9) 1.2377(13) 0.077(4) Uiso 0.50 1 d P B 1
H19A H 0.8628 0.4053 1.3000 0.092 Uiso 0.50 1 calc PR B 1
H19B H 0.9895 0.4015 1.2608 0.092 Uiso 0.50 1 calc PR B 1
C18A C 0.748(2) 0.3943(14) 1.1136(19) 0.111(6) Uiso 0.50 1 d P B 2
H18C H 0.7777 0.4530 1.1007 0.133 Uiso 0.50 1 calc PR B 2
H18D H 0.6506 0.3969 1.0942 0.133 Uiso 0.50 1 calc PR B 2
C19A C 0.813(2) 0.3706(13) 1.2329(18) 0.108(5) Uiso 0.50 1 d P B 2
H19C H 0.7496 0.3643 1.2747 0.129 Uiso 0.50 1 calc PR B 2
H19D H 0.8796 0.4159 1.2787 0.129 Uiso 0.50 1 calc PR B 2
C20 C 0.8920(7) 0.2773(4) 1.2398(6) 0.0709(17) Uani 1 1 d . . .
H20' H 0.8113 0.2551 1.2515 0.085 Uiso 1 1 d R B .
C21 C 1.041(2) 0.3007(16) 1.321(2) 0.086(6) Uiso 0.35 1 d PD B 3
H21 H 1.0664 0.3509 1.2871 0.103 Uiso 0.35 1 calc PR B 3
C22 C 1.1288(16) 0.2764(12) 1.4065(14) 0.108(5) Uiso 0.65 1 d PD B 3
H22A H 1.1189 0.2264 1.4504 0.130 Uiso 0.65 1 calc PR B 3
H22B H 1.2123 0.3060 1.4350 0.130 Uiso 0.65 1 calc PR B 3
C21A C 1.0082(11) 0.2366(8) 1.3346(11) 0.078(3) Uiso 0.65 1 d PD B 4
H21A H 0.9909 0.1768 1.3151 0.094 Uiso 0.65 1 calc PR B 4
C22A C 1.108(3) 0.235(3) 1.418(3) 0.131(11) Uiso 0.35 1 d PD B 4
H22C H 1.1493 0.2874 1.4577 0.157 Uiso 0.35 1 calc PR B 4
H22D H 1.1500 0.1809 1.4496 0.157 Uiso 0.35 1 calc PR B 4
C23 C 0.3236(6) 0.1393(4) 0.1189(6) 0.0654(16) Uani 1 1 d . . .
C24 C 0.3232(6) 0.0590(4) 0.1975(5) 0.0585(15) Uani 1 1 d . . .
C25 C 0.2182(6) 0.0508(4) 0.2388(6) 0.0632(15) Uani 1 1 d . . .
H25 H 0.1569 0.0975 0.2249 0.076 Uiso 1 1 calc R . .
C26 C 0.1999(7) -0.0268(4) 0.3021(5) 0.0629(16) Uani 1 1 d . . .
C27 C 0.0898(8) -0.0359(5) 0.3426(6) 0.0734(19) Uani 1 1 d . . .
H27 H 0.0294 0.0113 0.3292 0.088 Uiso 1 1 calc R . .
C28 C 0.0690(8) -0.1081(6) 0.3984(7) 0.085(2) Uani 1 1 d . . .
H28 H -0.0058 -0.1123 0.4214 0.102 Uiso 1 1 calc R . .
C29 C 0.1605(9) -0.1771(5) 0.4219(7) 0.085(2) Uani 1 1 d . . .
H29 H 0.1474 -0.2277 0.4629 0.102 Uiso 1 1 calc R . .
C30 C 0.2717(8) -0.1738(5) 0.3865(6) 0.0769(19) Uani 1 1 d . . .
H30 H 0.3300 -0.2223 0.4013 0.092 Uiso 1 1 calc R . .
C31 C 0.2960(6) -0.0970(4) 0.3284(5) 0.0571(15) Uani 1 1 d . . .
C32 C 0.4108(6) -0.0889(4) 0.2915(5) 0.0573(15) Uani 1 1 d . . .
C33 C 0.5104(7) -0.1550(5) 0.3137(6) 0.0740(18) Uani 1 1 d . . .
H33 H 0.5042 -0.2070 0.3555 0.089 Uiso 1 1 calc R . .
C34 C 0.6173(7) -0.1443(6) 0.2746(7) 0.088(2) Uani 1 1 d . . .
H34 H 0.6820 -0.1892 0.2908 0.106 Uiso 1 1 calc R . .
C35 C 0.6303(7) -0.0689(5) 0.2123(7) 0.0759(18) Uani 1 1 d . . .
H35 H 0.7038 -0.0623 0.1877 0.091 Uiso 1 1 calc R . .
C36 C 0.5340(7) -0.0037(5) 0.1868(6) 0.0739(18) Uani 1 1 d . . .
H36 H 0.5432 0.0471 0.1441 0.089 Uiso 1 1 calc R . .
C37 C 0.4223(6) -0.0101(4) 0.2223(5) 0.0589(15) Uani 1 1 d . . .
C38 C 0.3181(8) 0.2284(5) 0.1740(7) 0.084(2) Uani 1 1 d . D .
H38 H 0.2371 0.2314 0.1951 0.101 Uiso 1 1 calc R . .
C39 C 0.4490(11) 0.2449(5) 0.3004(8) 0.118(3) Uani 1 1 d . . .
H39A H 0.4372 0.2201 0.3749 0.142 Uiso 1 1 calc R C 5
H39B H 0.5286 0.2177 0.2935 0.142 Uiso 1 1 calc R C 5
C40 C 0.4664(17) 0.3422(11) 0.3137(15) 0.115(6) Uiso 0.63(2) 1 d P D 5
H40A H 0.4383 0.3640 0.3807 0.138 Uiso 0.63(2) 1 calc PR D 5
H40B H 0.5614 0.3583 0.3361 0.138 Uiso 0.63(2) 1 calc PR D 5
C41 C 0.3818(19) 0.3782(12) 0.1912(17) 0.124(6) Uiso 0.63(2) 1 d P D 5
H41A H 0.4364 0.4173 0.1620 0.149 Uiso 0.63(2) 1 calc PR D 5
H41B H 0.3101 0.4135 0.2009 0.149 Uiso 0.63(2) 1 calc PR D 5
C40A C 0.524(3) 0.322(2) 0.250(3) 0.130(11) Uiso 0.37(2) 1 d P D 6
H40C H 0.5560 0.3684 0.3149 0.156 Uiso 0.37(2) 1 calc PR D 6
H40D H 0.6026 0.2970 0.2389 0.156 Uiso 0.37(2) 1 calc PR D 6
C41A C 0.435(3) 0.3567(19) 0.136(3) 0.107(9) Uiso 0.37(2) 1 d P D 6
H41C H 0.4784 0.3582 0.0742 0.128 Uiso 0.37(2) 1 calc PR D 6
H41D H 0.4120 0.4170 0.1494 0.128 Uiso 0.37(2) 1 calc PR D 6
C42 C 0.3138(10) 0.3048(5) 0.0847(8) 0.097(2) Uani 1 1 d . . .
H42' H 0.3662 0.2834 0.0355 0.116 Uiso 1 1 d R D .
C43 C 0.196(2) 0.3758(16) 0.066(2) 0.116(6) Uiso 0.45 1 d PD D 7
H43 H 0.2111 0.4036 0.1448 0.139 Uiso 0.45 1 calc PR D 7
C44 C 0.1028(19) 0.4016(13) -0.0094(19) 0.119(6) Uiso 0.55 1 d PD D 7
H44A H 0.0741 0.3800 -0.0935 0.143 Uiso 0.55 1 calc PR D 7
H44B H 0.0522 0.4454 0.0100 0.143 Uiso 0.55 1 calc PR D 7
C43A C 0.195(2) 0.3131(13) -0.0107(19) 0.112(5) Uiso 0.55 1 d PD D 8
H43A H 0.1836 0.2631 -0.0623 0.134 Uiso 0.55 1 calc PR D 8
C44A C 0.102(2) 0.3525(19) -0.057(3) 0.135(8) Uiso 0.45 1 d PD D 8
H44C H 0.0926 0.4059 -0.0201 0.162 Uiso 0.45 1 calc PR D 8
H44D H 0.0331 0.3327 -0.1330 0.162 Uiso 0.45 1 calc PR D 8
O1 O 0.7660(6) 0.1153(4) 1.1173(4) 0.1018(18) Uani 1 1 d . . .
O2 O 0.3275(6) 0.1295(4) 0.0131(6) 0.1072(17) Uani 1 1 d . . .

loop_
_atom_site_aniso_label
_atom_site_aniso_U_11
_atom_site_aniso_U_22
_atom_site_aniso_U_33
_atom_site_aniso_U_23
_atom_site_aniso_U_13
_atom_site_aniso_U_12
C1 0.064(3) 0.073(4) 0.053(3) -0.002(3) 0.027(3) -0.007(3)
C2 0.055(3) 0.054(4) 0.044(3) -0.002(2) 0.017(3) -0.005(3)
C3 0.053(3) 0.054(3) 0.046(3) -0.003(2) 0.021(3) -0.002(2)
C4 0.073(4) 0.077(4) 0.054(3) -0.012(3) 0.029(3) -0.012(3)
C5 0.066(4) 0.104(5) 0.077(4) -0.016(4) 0.038(4) -0.011(4)
C6 0.052(4) 0.115(6) 0.064(4) -0.019(4) 0.022(3) -0.008(4)
C7 0.067(4) 0.082(5) 0.054(3) -0.024(3) 0.023(3) -0.013(3)
C8 0.054(3) 0.052(3) 0.056(3) -0.011(3) 0.024(3) -0.003(2)
C9 0.056(3) 0.064(4) 0.050(3) -0.007(3) 0.027(3) 0.004(3)
C10 0.070(4) 0.084(5) 0.060(4) -0.018(3) 0.024(3) -0.001(3)
C11 0.096(5) 0.116(6) 0.076(5) -0.024(4) 0.059(4) -0.010(5)
C12 0.070(4) 0.121(6) 0.077(5) -0.014(4) 0.044(4) 0.005(4)
C13 0.063(4) 0.111(6) 0.068(4) 0.000(4) 0.029(3) 0.003(4)
C14 0.055(4) 0.068(4) 0.055(3) 0.002(3) 0.025(3) 0.005(3)
C15 0.051(3) 0.077(4) 0.050(3) 0.001(3) 0.016(3) 0.002(3)
C16 0.077(4) 0.091(5) 0.040(3) 0.000(3) 0.022(3) -0.006(4)
C17 0.149(7) 0.077(5) 0.069(5) 0.005(4) 0.020(5) 0.006(5)
C20 0.072(4) 0.076(4) 0.054(4) -0.001(3) 0.014(3) 0.003(3)
C23 0.075(4) 0.061(4) 0.063(4) -0.006(3) 0.031(3) -0.005(3)
C24 0.068(4) 0.050(3) 0.059(3) -0.007(3) 0.026(3) -0.010(3)
C25 0.067(4) 0.060(4) 0.067(4) -0.001(3) 0.031(3) 0.005(3)
C26 0.076(4) 0.071(4) 0.044(3) -0.016(3) 0.026(3) -0.016(3)
C27 0.087(5) 0.072(5) 0.080(4) -0.015(4) 0.053(4) -0.015(3)
C28 0.098(5) 0.097(6) 0.073(4) -0.005(4) 0.047(4) -0.027(5)
C29 0.109(6) 0.081(5) 0.069(4) 0.005(4) 0.040(4) -0.037(5)
C30 0.094(5) 0.067(4) 0.063(4) 0.008(3) 0.024(4) -0.023(4)
C31 0.064(4) 0.059(4) 0.042(3) -0.010(3) 0.014(3) -0.009(3)
C32 0.064(4) 0.057(4) 0.045(3) -0.013(3) 0.015(3) -0.015(3)
C33 0.076(4) 0.071(4) 0.068(4) 0.002(3) 0.020(3) 0.001(4)
C34 0.069(4) 0.102(6) 0.085(5) 0.007(4) 0.022(4) 0.028(4)
C35 0.066(4) 0.090(5) 0.074(4) 0.001(4) 0.030(3) 0.002(4)
C36 0.075(4) 0.083(5) 0.065(4) -0.002(3) 0.029(3) -0.005(4)
C37 0.057(3) 0.068(4) 0.047(3) -0.008(3) 0.016(3) -0.010(3)
C38 0.101(5) 0.072(5) 0.090(5) 0.007(4) 0.047(4) 0.002(4)
C39 0.160(8) 0.078(6) 0.072(5) -0.010(4) -0.002(5) -0.019(5)
C42 0.139(7) 0.060(4) 0.096(6) 0.012(4) 0.051(6) 0.001(4)
O1 0.140(4) 0.115(4) 0.064(3) -0.015(3) 0.054(3) -0.058(4)
O2 0.154(5) 0.089(4) 0.095(4) 0.007(3) 0.067(4) 0.016(3)

loop_
_atom_type_symbol
_atom_type_description
_atom_type_scat_dispersion_real
_atom_type_scat_dispersion_imag
_atom_type_scat_source
C C 0.0033 0.0016 'International Tables Vol C Tables 4.2.6.8 and 6.1.1.4'
H H 0.0000 0.0000 'International Tables Vol C Tables 4.2.6.8 and 6.1.1.4'
O O 0.0106 0.0060 'International Tables Vol C Tables 4.2.6.8 and 6.1.1.4'

loop_
_geom_angle_atom_site_label_1
_geom_angle_atom_site_label_2
_geom_angle_atom_site_label_3
_geom_angle
_geom_angle_site_symmetry_1
_geom_angle_site_symmetry_3
_geom_angle_publ_flag
O1 C1 C2 121.5(6) . . ?
O1 C1 C16 122.0(5) . . ?
C2 C1 C16 116.5(5) . . ?
C15 C2 C3 119.5(5) . . ?
C15 C2 C1 119.6(5) . . ?
C3 C2 C1 120.9(5) . . ?
C4 C3 C8 118.7(5) . . ?
C4 C3 C2 121.9(5) . . ?
C8 C3 C2 119.3(5) . . ?
C5 C4 C3 120.2(5) . . ?
C5 C4 H4 119.9 . . ?
C3 C4 H4 119.9 . . ?
C4 C5 C6 121.3(6) . . ?
C4 C5 H5 119.3 . . ?
C6 C5 H5 119.3 . . ?
C7 C6 C5 120.6(6) . . ?
C7 C6 H6 119.7 . . ?
C5 C6 H6 119.7 . . ?
C6 C7 C8 121.0(5) . . ?
C6 C7 H7 119.5 . . ?
C8 C7 H7 119.5 . . ?
C7 C8 C3 118.0(5) . . ?
C7 C8 C9 122.6(5) . . ?
C3 C8 C9 119.3(5) . . ?
C14 C9 C10 118.7(5) . . ?
C14 C9 C8 118.6(4) . . ?
C10 C9 C8 122.7(5) . . ?
C11 C10 C9 120.7(6) . . ?
C11 C10 H10 119.7 . . ?
C9 C10 H10 119.7 . . ?
C10 C11 C12 120.6(6) . . ?
C10 C11 H11 119.7 . . ?
C12 C11 H11 119.7 . . ?
C13 C12 C11 119.3(6) . . ?
C13 C12 H12 120.4 . . ?
C11 C12 H12 120.4 . . ?
C12 C13 C14 122.4(6) . . ?
C12 C13 H13 118.8 . . ?
C14 C13 H13 118.8 . . ?
C9 C14 C15 119.7(5) . . ?
C9 C14 C13 118.4(5) . . ?
C15 C14 C13 121.9(5) . . ?
C2 C15 C14 123.5(5) . . ?
C2 C15 H15 118.3 . . ?
C14 C15 H15 118.3 . . ?
C17 C16 C20 106.1(6) . . ?
C17 C16 C1 110.4(5) . . ?
C20 C16 C1 115.3(5) . . ?
C17 C16 H16 108.3 . . ?
C20 C16 H16 108.3 . . ?
C1 C16 H16 108.3 . . ?
C16 C17 C18 105.9(8) . . ?
C16 C17 C18A 108.1(9) . . ?
C18 C17 C18A 27.0(9) . . ?
C16 C17 H17A 110.6 . . ?
C18 C17 H17A 110.6 . . ?
C18A C17 H17A 85.2 . . ?
C16 C17 H17B 110.6 . . ?
C18 C17 H17B 110.6 . . ?
C18A C17 H17B 130.2 . . ?
H17A C17 H17B 108.7 . . ?
C19 C18 C17 105.9(12) . . ?
C19 C18 H18A 110.6 . . ?
C17 C18 H18A 110.6 . . ?
C19 C18 H18B 110.6 . . ?
C17 C18 H18B 110.6 . . ?
H18A C18 H18B 108.7 . . ?
C18 C19 C20 108.7(11) . . ?
C18 C19 H19A 109.9 . . ?
C20 C19 H19A 109.9 . . ?
C18 C19 H19B 109.9 . . ?
C20 C19 H19B 109.9 . . ?
H19A C19 H19B 108.3 . . ?
C19A C18A C17 110.6(16) . . ?
C19A C18A H18C 109.5 . . ?
C17 C18A H18C 109.5 . . ?
C19A C18A H18D 109.5 . . ?
C17 C18A H18D 109.5 . . ?
H18C C18A H18D 108.1 . . ?
C18A C19A C20 110.2(16) . . ?
C18A C19A H19C 109.6 . . ?
C20 C19A H19C 109.6 . . ?
C18A C19A H19D 109.6 . . ?
C20 C19A H19D 109.6 . . ?
H19C C19A H19D 108.1 . . ?
C21A C20 C21 42.2(9) . . ?
C21A C20 C16 115.7(7) . . ?
C21 C20 C16 112.8(9) . . ?
C21A C20 C19 115.1(9) . . ?
C21 C20 C19 75.4(11) . . ?
C16 C20 C19 101.2(7) . . ?
C21A C20 C19A 133.8(9) . . ?
C21 C20 C19A 102.7(12) . . ?
C16 C20 C19A 104.9(8) . . ?
C19 C20 C19A 31.6(7) . . ?
C21A C20 H20' 107.6 . . ?
C21 C20 H20' 139.6 . . ?
C16 C20 H20' 104.7 . . ?
C19 C20 H20' 112.1 . . ?
C19A C20 H20' 80.9 . . ?
C22 C21 C20 139(2) . . ?
C22 C21 H21 110.3 . . ?
C20 C21 H21 110.3 . . ?
C21 C22 H22A 120.0 . . ?
C21 C22 H22B 120.0 . . ?
H22A C22 H22B 120.0 . . ?
C22A C21A C20 156(3) . . ?
C22A C21A H21A 102.2 . . ?
C20 C21A H21A 102.2 . . ?
C21A C22A H22C 120.0 . . ?
C21A C22A H22D 120.0 . . ?
H22C C22A H22D 120.0 . . ?
O2 C23 C38 122.5(6) . . ?
O2 C23 C24 119.2(6) . . ?
C38 C23 C24 118.3(5) . . ?
C25 C24 C37 120.2(5) . . ?
C25 C24 C23 117.6(5) . . ?
C37 C24 C23 122.1(5) . . ?
C24 C25 C26 122.3(5) . . ?
C24 C25 H25 118.9 . . ?
C26 C25 H25 118.9 . . ?
C27 C26 C31 118.5(6) . . ?
C27 C26 C25 122.2(6) . . ?
C31 C26 C25 119.3(5) . . ?
C28 C27 C26 123.1(7) . . ?
C28 C27 H27 118.4 . . ?
C26 C27 H27 118.4 . . ?
C27 C28 C29 118.6(7) . . ?
C27 C28 H28 120.7 . . ?
C29 C28 H28 120.7 . . ?
C28 C29 C30 122.2(6) . . ?
C28 C29 H29 118.9 . . ?
C30 C29 H29 118.9 . . ?
C29 C30 C31 119.8(7) . . ?
C29 C30 H30 120.1 . . ?
C31 C30 H30 120.1 . . ?
C30 C31 C26 117.7(6) . . ?
C30 C31 C32 122.5(6) . . ?
C26 C31 C32 119.8(5) . . ?
C33 C32 C31 123.6(5) . . ?
C33 C32 C37 117.4(6) . . ?
C31 C32 C37 119.0(5) . . ?
C34 C33 C32 121.2(7) . . ?
C34 C33 H33 119.4 . . ?
C32 C33 H33 119.4 . . ?
C35 C34 C33 121.4(7) . . ?
C35 C34 H34 119.3 . . ?
C33 C34 H34 119.3 . . ?
C36 C35 C34 119.1(7) . . ?
C36 C35 H35 120.4 . . ?
C34 C35 H35 120.4 . . ?
C35 C36 C37 122.7(7) . . ?
C35 C36 H36 118.6 . . ?
C37 C36 H36 118.6 . . ?
C36 C37 C24 122.5(6) . . ?
C36 C37 C32 118.1(6) . . ?
C24 C37 C32 119.4(5) . . ?
C23 C38 C42 114.0(6) . . ?
C23 C38 C39 110.7(6) . . ?
C42 C38 C39 105.3(7) . . ?
C23 C38 H38 108.9 . . ?
C42 C38 H38 108.9 . . ?
C39 C38 H38 108.9 . . ?
C40 C39 C38 106.2(8) . . ?
C40 C39 C40A 43.0(12) . . ?
C38 C39 C40A 100.4(12) . . ?
C40 C39 H39A 110.5 . . ?
C38 C39 H39A 110.5 . . ?
C40A C39 H39A 145.2 . . ?
C40 C39 H39B 110.5 . . ?
C38 C39 H39B 110.5 . . ?
C40A C39 H39B 73.4 . . ?
H39A C39 H39B 108.7 . . ?
C41 C40 C39 106.0(13) . . ?
C41 C40 H40A 110.5 . . ?
C39 C40 H40A 110.5 . . ?
C41 C40 H40B 110.5 . . ?
C39 C40 H40B 110.5 . . ?
H40A C40 H40B 108.7 . . ?
C40 C41 C42 113.0(14) . . ?
C40 C41 H41A 109.0 . . ?
C42 C41 H41A 109.0 . . ?
C40 C41 H41B 109.0 . . ?
C42 C41 H41B 109.0 . . ?
H41A C41 H41B 107.8 . . ?
C41A C40A C39 111(2) . . ?
C41A C40A H40C 109.5 . . ?
C39 C40A H40C 109.5 . . ?
C41A C40A H40D 109.5 . . ?
C39 C40A H40D 109.5 . . ?
H40C C40A H40D 108.1 . . ?
C40A C41A C42 110(2) . . ?
C40A C41A H41C 109.6 . . ?
C42 C41A H41C 109.6 . . ?
C40A C41A H41D 109.6 . . ?
C42 C41A H41D 109.6 . . ?
H41C C41A H41D 108.1 . . ?
C40A C41A H42' 111.3 . . ?
C42 C41A H42' 38.4 . . ?
H41C C41A H42' 73.7 . . ?
H41D C41A H42' 135.4 . . ?
C43A C42 C41A 135.4(14) . . ?
C43A C42 C38 112.5(10) . . ?
C41A C42 C38 111.5(12) . . ?
C43A C42 C41 124.1(13) . . ?
C41A C42 C41 40.3(11) . . ?
C38 C42 C41 98.4(8) . . ?
C43A C42 C43 51.1(11) . . ?
C41A C42 C43 102.9(15) . . ?
C38 C42 C43 114.3(9) . . ?
C41 C42 C43 74.3(11) . . ?
C43A C42 H42' 98.7 . . ?
C41A C42 H42' 77.5 . . ?
C38 C42 H42' 104.2 . . ?
C41 C42 H42' 117.8 . . ?
C43 C42 H42' 137.6 . . ?
C44 C43 C42 140(2) . . ?
C44 C43 H43 110.2 . . ?
C42 C43 H43 110.2 . . ?
C43 C44 H44A 120.0 . . ?
C43 C44 H44B 120.0 . . ?
H44A C44 H44B 120.0 . . ?
C44A C43A C42 148(3) . . ?
C44A C43A H43A 106.1 . . ?
C42 C43A H43A 106.1 . . ?
C43A C44A H44C 120.0 . . ?
C43A C44A H44D 120.0 . . ?
H44C C44A H44D 120.0 . . ?

loop_
_geom_bond_atom_site_label_1
_geom_bond_atom_site_label_2
_geom_bond_distance
_geom_bond_site_symmetry_2
_geom_bond_publ_flag
C1 O1 1.200(7) . ?
C1 C2 1.494(8) . ?
C1 C16 1.549(9) . ?
C2 C15 1.335(7) . ?
C2 C3 1.445(7) . ?
C3 C4 1.405(8) . ?
C3 C8 1.423(7) . ?
C4 C5 1.352(9) . ?
C4 H4 0.9300 . ?
C5 C6 1.373(9) . ?
C5 H5 0.9300 . ?
C6 C7 1.345(8) . ?
C6 H6 0.9300 . ?
C7 C8 1.409(8) . ?
C7 H7 0.9300 . ?
C8 C9 1.466(7) . ?
C9 C14 1.396(8) . ?
C9 C10 1.398(8) . ?
C10 C11 1.384(8) . ?
C10 H10 0.9300 . ?
C11 C12 1.390(10) . ?
C11 H11 0.9300 . ?
C12 C13 1.330(9) . ?
C12 H12 0.9300 . ?
C13 C14 1.426(8) . ?
C13 H13 0.9300 . ?
C14 C15 1.420(8) . ?
C15 H15 0.9300 . ?
C16 C17 1.486(10) . ?
C16 C20 1.533(8) . ?
C16 H16 0.9800 . ?
C17 C18 1.578(19) . ?
C17 C18A 1.58(2) . ?
C17 H17A 0.9700 . ?
C17 H17B 0.9700 . ?
C18 C19 1.46(2) . ?
C18 H18A 0.9700 . ?
C18 H18B 0.9700 . ?
C19 C20 1.572(16) . ?
C19 H19A 0.9700 . ?
C19 H19B 0.9700 . ?
C18A C19A 1.29(2) . ?
C18A H18C 0.9700 . ?
C18A H18D 0.9700 . ?
C19A C20 1.623(19) . ?
C19A H19C 0.9700 . ?
C19A H19D 0.9700 . ?
C20 C21A 1.413(13) . ?
C20 C21 1.53(2) . ?
C20 H20' 0.9751 . ?
C21 C22 1.106(17) . ?
C21 H21 0.9300 . ?
C22 H22A 0.9300 . ?
C22 H22B 0.9300 . ?
C21A C22A 1.104(17) . ?
C21A H21A 0.9300 . ?
C22A H22C 0.9300 . ?
C22A H22D 0.9300 . ?
C23 O2 1.216(7) . ?
C23 C38 1.491(10) . ?
C23 C24 1.500(9) . ?
C24 C25 1.372(8) . ?
C24 C37 1.430(8) . ?
C25 C26 1.422(9) . ?
C25 H25 0.9300 . ?
C26 C27 1.418(9) . ?
C26 C31 1.420(9) . ?
C27 C28 1.318(10) . ?
C27 H27 0.9300 . ?
C28 C29 1.378(11) . ?
C28 H28 0.9300 . ?
C29 C30 1.388(10) . ?
C29 H29 0.9300 . ?
C30 C31 1.403(9) . ?
C30 H30 0.9300 . ?
C31 C32 1.439(8) . ?
C32 C33 1.403(9) . ?
C32 C37 1.452(8) . ?
C33 C34 1.379(10) . ?
C33 H33 0.9300 . ?
C34 C35 1.371(11) . ?
C34 H34 0.9300 . ?
C35 C36 1.367(10) . ?
C35 H35 0.9300 . ?
C36 C37 1.395(9) . ?
C36 H36 0.9300 . ?
C38 C42 1.518(10) . ?
C38 C39 1.566(11) . ?
C38 H38 0.9800 . ?
C39 C40 1.480(18) . ?
C39 C40A 1.63(3) . ?
C39 H39A 0.9700 . ?
C39 H39B 0.9700 . ?
C40 C41 1.42(2) . ?
C40 H40A 0.9700 . ?
C40 H40B 0.9700 . ?
C41 C42 1.58(2) . ?
C41 H41A 0.9700 . ?
C41 H41B 0.9700 . ?
C40A C41A 1.37(3) . ?
C40A H40C 0.9700 . ?
C40A H40D 0.9700 . ?
C41A C42 1.42(2) . ?
C41A H41C 0.9700 . ?
C41A H41D 0.9700 . ?
C41A H42' 1.5419 . ?
C42 C43A 1.30(2) . ?
C42 C43 1.60(2) . ?
C42 H42' 0.9810 . ?
C43 C44 1.090(16) . ?
C43 H43 0.9300 . ?
C44 H44A 0.9300 . ?
C44 H44B 0.9300 . ?
C43A C44A 1.088(16) . ?
C43A H43A 0.9300 . ?
C44A H44C 0.9300 . ?
C44A H44D 0.9300 . ?
